data_4507492
loop_
_publ_author_name
'Thompson, Laura J.'
'Elias, Norhanida'
'Male, Louise'
'Tremayne, Maryjane'

_publ_section_title
;
 Supramolecular Behavior of Adenine with Succinic, Fumaric, and Maleic
 Acids: Tautomerism, Cocrystallization, Salt Formation, and Solvation
;
_journal_issue 4
_journal_name_full 'Crystal Growth &amp; Design'
_journal_page_first 1464
_journal_paper_doi 10.1021/cg301561j
_journal_volume 13
_journal_year 2013
_chemical_formula_moiety 'C5 H5 N5, C4 H4 O4, 0.5(C H4 O)'
_chemical_formula_sum 'C9.5 H11 N5 O4.5'
_chemical_formula_weight 267.23
_chemical_melting_point 193.5(15)
_chemical_name_systematic
;
Adenine:maleic acid:methanol
;
_space_group_IT_number 2
_symmetry_cell_setting triclinic
_symmetry_space_group_name_Hall '-P 1'
_symmetry_space_group_name_H-M 'P -1'
_atom_sites_solution_hydrogens geom
_atom_sites_solution_primary direct
_atom_sites_solution_secondary difmap
_audit_creation_method SHELXL-97
_cell_angle_alpha 78.1910(10)
_cell_angle_beta 85.1600(10)
_cell_angle_gamma 80.0170(10)
_cell_formula_units_Z 4
_cell_length_a 5.28150(10)
_cell_length_b 10.0506(2)
_cell_length_c 22.0125(4)
_cell_measurement_reflns_used 5382
_cell_measurement_temperature 120(2)
_cell_measurement_theta_max 141.580
_cell_measurement_theta_min 8.218
_cell_volume 1124.98(4)
_computing_cell_refinement 'SAINT V6.28A (Bruker, 1997)'
_computing_data_collection 'SMART V5.626 (Bruker, 1997)'
_computing_data_reduction 'SAINT V6.28A (Bruker, 1997)'
_computing_molecular_graphics
;
Ortep-3 for Windows (Farrugia, 1997), Diamond 3.0 (Brandenburg, 2004)
;
_computing_publication_material 'WinGX (Farrugia, 1999)'
_computing_structure_refinement 'SHELXL-97 (Sheldrick, 2008)'
_computing_structure_solution 'SHELXS-97 (Sheldrick, 2008)'
_diffrn_ambient_temperature 120(2)
_diffrn_measured_fraction_theta_full 0.940
_diffrn_measured_fraction_theta_max 0.940
_diffrn_measurement_device_type 'Bruker SMART 6000'
_diffrn_measurement_method 'Omega scans'
_diffrn_radiation_monochromator graphite
_diffrn_radiation_source 'fine-focus sealed tube'
_diffrn_radiation_type CuK\a
_diffrn_radiation_wavelength 1.54184
_diffrn_reflns_av_R_equivalents 0.0212
_diffrn_reflns_av_sigmaI/netI 0.0246
_diffrn_reflns_limit_h_max 6
_diffrn_reflns_limit_h_min -6
_diffrn_reflns_limit_k_max 11
_diffrn_reflns_limit_k_min -11
_diffrn_reflns_limit_l_max 24
_diffrn_reflns_limit_l_min -25
_diffrn_reflns_number 7965
_diffrn_reflns_theta_full 66.59
_diffrn_reflns_theta_max 66.59
_diffrn_reflns_theta_min 6.71
_exptl_absorpt_coefficient_mu 1.100
_exptl_absorpt_correction_T_max 0.9470
_exptl_absorpt_correction_T_min 0.8524
_exptl_absorpt_correction_type multi-scan
_exptl_absorpt_process_details 'SADABS V2.07 (Sheldrick, G.M., 2007)'
_exptl_crystal_colour Colourless
_exptl_crystal_density_diffrn 1.578
_exptl_crystal_density_method 'not measured'
_exptl_crystal_description Rod
_exptl_crystal_F_000 556
_exptl_crystal_size_max 0.15
_exptl_crystal_size_mid 0.05
_exptl_crystal_size_min 0.05
_refine_diff_density_max 0.256
_refine_diff_density_min -0.346
_refine_diff_density_rms 0.060
_refine_ls_extinction_method none
_refine_ls_goodness_of_fit_ref 1.064
_refine_ls_hydrogen_treatment constr
_refine_ls_matrix_type full
_refine_ls_number_parameters 347
_refine_ls_number_reflns 3745
_refine_ls_number_restraints 0
_refine_ls_restrained_S_all 1.064
_refine_ls_R_factor_all 0.0404
_refine_ls_R_factor_gt 0.0345
_refine_ls_shift/su_max 0.001
_refine_ls_shift/su_mean 0.000
_refine_ls_structure_factor_coef Fsqd
_refine_ls_weighting_details 'calc w=1/[\s^2^(Fo^2^)+(0.0531P)^2^+0.3232P] where P=(Fo^2^+2Fc^2^)/3'
_refine_ls_weighting_scheme calc
_refine_ls_wR_factor_gt 0.0901
_refine_ls_wR_factor_ref 0.0938
_reflns_number_gt 3231
_reflns_number_total 3745
_reflns_threshold_expression >2\s(I)
_cod_data_source_file cg301561j_si_004.cif
_cod_data_source_block 4
_cod_depositor_comments
;
The following automatic conversions were performed:

'_chemical_melting_point' value '192 - 195' was changed to
'193.5(15)' - the average value was taken and precision was
estimated.

'_symmetry_cell_setting' value 'Triclinic' changed to
'triclinic' according to
/home/saulius/struct/CIF-dictionaries/cif_core.dic dictionary named
'cif_core.dic' version 2.4.2 from
2011-04-26.

'_exptl_absorpt_correction_type' value 'Multi-scan'
changed to 'multi-scan' according to
/home/saulius/struct/CIF-dictionaries/cif_core.dic dictionary named
'cif_core.dic' version 2.4.2 from 2011-04-26.

Automatic conversion script
Id: cif_fix_values 1891 2012-01-12 08:04:46Z andrius 
;
_cod_original_formula_sum 'C9.50 H11 N5 O4.50'
_cod_database_code 4507492

loop_
_symmetry_equiv_pos_as_xyz
'x, y, z'
'-x, -y, -z'

loop_
_atom_site_label
_atom_site_type_symbol
_atom_site_fract_x
_atom_site_fract_y
_atom_site_fract_z
_atom_site_U_iso_or_equiv
_atom_site_adp_type
_atom_site_occupancy
_atom_site_symmetry_multiplicity
_atom_site_calc_flag
_atom_site_refinement_flags
C2A C 1.1013(3) 0.60349(16) 0.10338(7) 0.0207(3) Uani 1 1 d .
H2A H 1.1624 0.5309 0.0816 0.025 Uiso 1 1 calc R
C4A C 1.1293(3) 0.72017(16) 0.17706(7) 0.0183(3) Uani 1 1 d .
C5A C 0.9097(3) 0.81461(16) 0.16029(7) 0.0184(3) Uani 1 1 d .
C6A C 0.7761(3) 0.80056(15) 0.10989(7) 0.0181(3) Uani 1 1 d .
C8A C 1.0439(3) 0.87270(17) 0.23702(8) 0.0229(3) Uani 1 1 d .
H8A H 1.0597 0.9198 0.2694 0.027 Uiso 1 1 calc R
N1A N 0.8818(2) 0.68961(13) 0.08406(6) 0.0185(3) Uani 1 1 d .
H1A H 0.8039 0.6728 0.0533 0.022 Uiso 1 1 calc R
N3A N 1.2351(2) 0.61230(13) 0.14943(6) 0.0208(3) Uani 1 1 d .
N6A N 0.5689(2) 0.88288(13) 0.08821(6) 0.0209(3) Uani 1 1 d .
H6AA H 0.4956 0.8671 0.0565 0.025 Uiso 1 1 calc R
H6AB H 0.5032 0.9539 0.1054 0.025 Uiso 1 1 calc R
N7A N 0.8572(3) 0.91024(14) 0.19814(6) 0.0220(3) Uani 1 1 d .
N9A N 1.2138(3) 0.75889(14) 0.22638(6) 0.0215(3) Uani 1 1 d .
H9A H 1.3503 0.7190 0.2474 0.026 Uiso 1 1 calc R
C10A C 0.4596(3) 0.70037(15) -0.03199(7) 0.0184(3) Uani 1 1 d .
C11A C 0.3383(3) 0.67075(17) -0.08579(8) 0.0219(3) Uani 1 1 d .
H11A H 0.4305 0.5967 -0.1034 0.026 Uiso 1 1 calc R
C12A C 0.1200(3) 0.73277(17) -0.11279(8) 0.0218(3) Uani 1 1 d .
H12A H 0.0833 0.6959 -0.1469 0.026 Uiso 1 1 calc R
C13A C -0.0765(3) 0.84999(16) -0.09871(7) 0.0187(3) Uani 1 1 d .
O10A O 0.3456(2) 0.79702(12) -0.00513(5) 0.0235(3) Uani 1 1 d .
O11A O 0.6687(2) 0.62825(11) -0.01574(5) 0.0218(3) Uani 1 1 d .
O13A O -0.0506(2) 0.91136(12) -0.05419(5) 0.0234(3) Uani 1 1 d .
H13A H 0.0905 0.8779 -0.0379 0.035 Uiso 1 1 calc R
O14A O -0.2671(2) 0.88547(11) -0.13105(5) 0.0224(3) Uani 1 1 d .
C2B C 2.2564(3) 0.47233(16) 0.40552(7) 0.0196(3) Uani 1 1 d .
H2B H 2.3995 0.4408 0.4310 0.023 Uiso 1 1 calc R
C4B C 2.0313(3) 0.46354(15) 0.32700(7) 0.0176(3) Uani 1 1 d .
C5B C 1.8447(3) 0.57398(15) 0.33628(7) 0.0173(3) Uani 1 1 d .
C6B C 1.8679(3) 0.63673(15) 0.38670(7) 0.0180(3) Uani 1 1 d .
C8B C 1.7412(3) 0.50624(16) 0.25777(7) 0.0219(3) Uani 1 1 d .
H8B H 1.6528 0.4984 0.2231 0.026 Uiso 1 1 calc R
N1B N 2.0851(2) 0.58110(13) 0.41885(6) 0.0185(3) Uani 1 1 d .
H1B H 2.1152 0.6181 0.4499 0.022 Uiso 1 1 calc R
N3B N 2.2413(2) 0.40766(13) 0.36077(6) 0.0197(3) Uani 1 1 d .
N6B N 1.7064(2) 0.73691(14) 0.40493(7) 0.0224(3) Uani 1 1 d .
H6BA H 1.7374 0.7682 0.4376 0.027 Uiso 1 1 calc R
H6BB H 1.5668 0.7730 0.3845 0.027 Uiso 1 1 calc R
N7B N 1.6620(2) 0.60043(13) 0.29160(6) 0.0192(3) Uani 1 1 d .
N9B N 1.9620(3) 0.42058(14) 0.27687(6) 0.0211(3) Uani 1 1 d .
H9B H 2.0431 0.3516 0.2602 0.025 Uiso 1 1 calc R
C10B C 2.0843(3) 0.76709(16) 0.53405(7) 0.0184(3) Uani 1 1 d .
C11B C 2.1826(3) 0.82526(16) 0.58290(7) 0.0205(3) Uani 1 1 d .
H11B H 2.3458 0.7798 0.5973 0.025 Uiso 1 1 calc R
C12B C 2.0772(3) 0.93105(16) 0.60943(7) 0.0214(3) Uani 1 1 d .
H12B H 2.1805 0.9497 0.6390 0.026 Uiso 1 1 calc R
C13B C 1.8261(3) 1.02545(16) 0.60101(7) 0.0188(3) Uani 1 1 d .
O10B O 1.8700(2) 0.82355(11) 0.50991(5) 0.0211(3) Uani 1 1 d .
O11B O 2.2203(2) 0.66363(11) 0.51851(5) 0.0223(3) Uani 1 1 d .
O13B O 1.6676(2) 1.01262(11) 0.56107(5) 0.0216(3) Uani 1 1 d .
H13B H 1.7343 0.9495 0.5422 0.032 Uiso 1 1 calc R
O14B O 1.7734(2) 1.11450(12) 0.63298(5) 0.0243(3) Uani 1 1 d .
C15 C 2.4886(3) 0.15865(19) 0.26856(8) 0.0302(4) Uani 1 1 d .
H15A H 2.6386 0.1841 0.2423 0.045 Uiso 1 1 calc R
H15B H 2.5074 0.0581 0.2805 0.045 Uiso 1 1 calc R
H15C H 2.4759 0.1985 0.3060 0.045 Uiso 1 1 calc R
O16 O 2.2644(3) 0.20907(19) 0.23543(8) 0.0636(6) Uani 1 1 d .
H16 H 2.2774 0.1771 0.2027 0.095 Uiso 1 1 calc R

loop_
_atom_site_aniso_label
_atom_site_aniso_U_11
_atom_site_aniso_U_22
_atom_site_aniso_U_33
_atom_site_aniso_U_23
_atom_site_aniso_U_13
_atom_site_aniso_U_12
C2A 0.0211(8) 0.0201(8) 0.0211(9) -0.0060(6) -0.0015(6) -0.0010(6)
C4A 0.0183(7) 0.0194(8) 0.0164(8) -0.0018(6) -0.0028(6) -0.0018(6)
C5A 0.0193(7) 0.0184(8) 0.0176(8) -0.0052(6) -0.0025(6) -0.0007(6)
C6A 0.0178(7) 0.0178(8) 0.0187(8) -0.0037(6) -0.0012(6) -0.0023(6)
C8A 0.0248(8) 0.0231(8) 0.0216(9) -0.0082(7) -0.0061(6) 0.0008(6)
N1A 0.0185(6) 0.0213(7) 0.0172(7) -0.0077(5) -0.0048(5) -0.0005(5)
N3A 0.0200(6) 0.0213(7) 0.0210(7) -0.0056(5) -0.0043(5) 0.0004(5)
N6A 0.0202(6) 0.0212(7) 0.0221(7) -0.0081(5) -0.0083(5) 0.0029(5)
N7A 0.0245(7) 0.0215(7) 0.0210(7) -0.0078(5) -0.0048(5) 0.0003(5)
N9A 0.0207(6) 0.0240(7) 0.0196(7) -0.0045(5) -0.0073(5) 0.0009(5)
C10A 0.0171(7) 0.0192(8) 0.0187(8) -0.0033(6) -0.0019(6) -0.0025(6)
C11A 0.0207(8) 0.0218(8) 0.0242(9) -0.0095(7) -0.0043(6) 0.0013(6)
C12A 0.0213(8) 0.0253(8) 0.0203(8) -0.0083(6) -0.0053(6) -0.0014(6)
C13A 0.0189(7) 0.0202(8) 0.0175(8) -0.0039(6) -0.0030(6) -0.0031(6)
O10A 0.0205(5) 0.0280(6) 0.0236(6) -0.0117(5) -0.0071(4) 0.0024(5)
O11A 0.0189(5) 0.0228(6) 0.0236(6) -0.0057(5) -0.0069(4) 0.0012(4)
O13A 0.0198(5) 0.0263(6) 0.0248(6) -0.0105(5) -0.0080(4) 0.0041(4)
O14A 0.0193(5) 0.0262(6) 0.0217(6) -0.0068(5) -0.0062(4) 0.0014(4)
C2B 0.0174(7) 0.0190(8) 0.0217(9) -0.0036(6) -0.0042(6) -0.0001(6)
C4B 0.0189(7) 0.0167(7) 0.0168(8) -0.0032(6) -0.0014(6) -0.0016(6)
C5B 0.0170(7) 0.0180(7) 0.0168(8) -0.0031(6) -0.0024(6) -0.0026(6)
C6B 0.0166(7) 0.0180(7) 0.0191(8) -0.0023(6) -0.0029(6) -0.0026(6)
C8B 0.0241(8) 0.0244(8) 0.0175(8) -0.0047(6) -0.0068(6) -0.0010(6)
N1B 0.0179(6) 0.0188(7) 0.0198(7) -0.0071(5) -0.0056(5) 0.0001(5)
N3B 0.0192(6) 0.0193(7) 0.0198(7) -0.0048(5) -0.0033(5) 0.0010(5)
N6B 0.0192(6) 0.0244(7) 0.0252(8) -0.0117(6) -0.0076(5) 0.0032(5)
N7B 0.0198(6) 0.0201(7) 0.0180(7) -0.0046(5) -0.0046(5) -0.0011(5)
N9B 0.0239(7) 0.0200(7) 0.0194(7) -0.0082(5) -0.0044(5) 0.0036(5)
C10B 0.0191(7) 0.0183(7) 0.0170(8) -0.0023(6) -0.0017(6) -0.0019(6)
C11B 0.0183(7) 0.0213(8) 0.0216(8) -0.0053(6) -0.0072(6) 0.0017(6)
C12B 0.0203(8) 0.0239(8) 0.0209(9) -0.0067(6) -0.0079(6) 0.0004(6)
C13B 0.0196(7) 0.0193(8) 0.0175(8) -0.0038(6) -0.0029(6) -0.0018(6)
O10B 0.0193(5) 0.0226(6) 0.0220(6) -0.0077(5) -0.0085(4) 0.0023(4)
O11B 0.0225(6) 0.0209(6) 0.0241(6) -0.0089(5) -0.0066(4) 0.0030(4)
O13B 0.0180(5) 0.0235(6) 0.0250(6) -0.0114(5) -0.0071(4) 0.0029(4)
O14B 0.0237(6) 0.0259(6) 0.0243(6) -0.0119(5) -0.0066(5) 0.0042(5)
C15 0.0304(9) 0.0338(10) 0.0268(10) -0.0136(7) -0.0094(7) 0.0071(7)
O16 0.0634(10) 0.0758(12) 0.0521(10) -0.0486(9) -0.0405(8) 0.0484(9)

loop_
_atom_type_symbol
_atom_type_description
_atom_type_scat_dispersion_real
_atom_type_scat_dispersion_imag
_atom_type_scat_source
C C 0.0181 0.0091 'International Tables Vol C Tables 4.2.6.8 and 6.1.1.4'
H H 0.0000 0.0000 'International Tables Vol C Tables 4.2.6.8 and 6.1.1.4'
N N 0.0311 0.0180 'International Tables Vol C Tables 4.2.6.8 and 6.1.1.4'
O O 0.0492 0.0322 'International Tables Vol C Tables 4.2.6.8 and 6.1.1.4'

loop_
_geom_angle_atom_site_label_1
_geom_angle_atom_site_label_2
_geom_angle_atom_site_label_3
_geom_angle
N3A C2A N1A 125.57(15)
N3A C2A H2A 117.2
N1A C2A H2A 117.2
N9A C4A N3A 127.99(13)
N9A C4A C5A 105.13(14)
N3A C4A C5A 126.87(14)
N7A C5A C4A 111.63(14)
N7A C5A C6A 129.88(14)
C4A C5A C6A 118.49(14)
N6A C6A N1A 121.13(14)
N6A C6A C5A 125.32(15)
N1A C6A C5A 113.54(13)
N7A C8A N9A 113.67(14)
N7A C8A H8A 123.2
N9A C8A H8A 123.2
C2A N1A C6A 123.57(13)
C2A N1A H1A 118.2
C6A N1A H1A 118.2
C2A N3A C4A 111.91(13)
C6A N6A H6AA 120.0
C6A N6A H6AB 120.0
H6AA N6A H6AB 120.0
C8A N7A C5A 103.19(13)
C4A N9A C8A 106.38(13)
C4A N9A H9A 126.8
C8A N9A H9A 126.8
O11A C10A O10A 123.37(14)
O11A C10A C11A 117.69(14)
O10A C10A C11A 118.94(13)
C12A C11A C10A 129.77(15)
C12A C11A H11A 115.1
C10A C11A H11A 115.1
C11A C12A C13A 131.28(15)
C11A C12A H12A 114.4
C13A C12A H12A 114.4
O14A C13A O13A 121.06(14)
O14A C13A C12A 117.69(14)
O13A C13A C12A 121.25(13)
C13A O13A H13A 109.5
N3B C2B N1B 125.54(14)
N3B C2B H2B 117.2
N1B C2B H2B 117.2
N3B C4B N9B 126.27(14)
N3B C4B C5B 127.64(14)
N9B C4B C5B 106.09(13)
C4B C5B N7B 110.22(13)
C4B C5B C6B 117.78(14)
N7B C5B C6B 131.99(14)
N6B C6B N1B 119.61(14)
N6B C6B C5B 127.01(14)
N1B C6B C5B 113.38(13)
N7B C8B N9B 113.93(14)
N7B C8B H8B 123.0
N9B C8B H8B 123.0
C2B N1B C6B 123.84(14)
C2B N1B H1B 118.1
C6B N1B H1B 118.1
C2B N3B C4B 111.75(13)
C6B N6B H6BA 120.0
C6B N6B H6BB 120.0
H6BA N6B H6BB 120.0
C8B N7B C5B 103.65(12)
C4B N9B C8B 106.10(13)
C4B N9B H9B 126.9
C8B N9B H9B 126.9
O11B C10B O10B 123.05(14)
O11B C10B C11B 116.92(13)
O10B C10B C11B 120.02(14)
C12B C11B C10B 130.04(14)
C12B C11B H11B 115.0
C10B C11B H11B 115.0
C11B C12B C13B 131.57(15)
C11B C12B H12B 114.2
C13B C12B H12B 114.2
O14B C13B O13B 121.34(14)
O14B C13B C12B 118.11(14)
O13B C13B C12B 120.55(14)
C13B O13B H13B 109.5
O16 C15 H15A 109.5
O16 C15 H15B 109.5
H15A C15 H15B 109.5
O16 C15 H15C 109.5
H15A C15 H15C 109.5
H15B C15 H15C 109.5
C15 O16 H16 109.5

loop_
_geom_bond_atom_site_label_1
_geom_bond_atom_site_label_2
_geom_bond_distance
C2A N3A 1.309(2)
C2A N1A 1.363(2)
C2A H2A 0.9500
C4A N9A 1.358(2)
C4A N3A 1.364(2)
C4A C5A 1.389(2)
C5A N7A 1.375(2)
C5A C6A 1.407(2)
C6A N6A 1.312(2)
C6A N1A 1.367(2)
C8A N7A 1.315(2)
C8A N9A 1.374(2)
C8A H8A 0.9500
N1A H1A 0.8800
N6A H6AA 0.8800
N6A H6AB 0.8800
N9A H9A 0.8800
C10A O11A 1.2475(18)
C10A O10A 1.2758(19)
C10A C11A 1.497(2)
C11A C12A 1.336(2)
C11A H11A 0.9500
C12A C13A 1.494(2)
C12A H12A 0.9500
C13A O14A 1.2406(18)
C13A O13A 1.2879(19)
O13A H13A 0.8400
C2B N3B 1.301(2)
C2B N1B 1.358(2)
C2B H2B 0.9500
C4B N3B 1.360(2)
C4B N9B 1.362(2)
C4B C5B 1.387(2)
C5B N7B 1.3903(19)
C5B C6B 1.408(2)
C6B N6B 1.308(2)
C6B N1B 1.3718(19)
C8B N7B 1.313(2)
C8B N9B 1.365(2)
C8B H8B 0.9500
N1B H1B 0.8800
N6B H6BA 0.8800
N6B H6BB 0.8800
N9B H9B 0.8800
C10B O11B 1.2487(19)
C10B O10B 1.2812(18)
C10B C11B 1.492(2)
C11B C12B 1.332(2)
C11B H11B 0.9500
C12B C13B 1.492(2)
C12B H12B 0.9500
C13B O14B 1.230(2)
C13B O13B 1.3031(19)
O13B H13B 0.8400
C15 O16 1.406(2)
C15 H15A 0.9800
C15 H15B 0.9800
C15 H15C 0.9800
O16 H16 0.8400

loop_
_geom_hbond_atom_site_label_D
_geom_hbond_atom_site_label_H
_geom_hbond_atom_site_label_A
_geom_hbond_distance_DH
_geom_hbond_distance_HA
_geom_hbond_distance_DA
_geom_hbond_angle_DHA
_geom_hbond_site_symmetry_A
N1A H1A O11A 0.88 1.90 2.7723(17) 174.3 .
N6A H6AA O10A 0.88 1.93 2.8008(17) 169.3 .
N6A H6AB O14A 0.88 2.01 2.8651(17) 163.7 2_575
N9A H9A N7B 0.88 2.05 2.9211(18) 171.5 .
O13A H13A O10A 0.84 1.59 2.4301(15) 173.1 .
N1B H1B O11B 0.88 1.82 2.6877(17) 168.9 .
N6B H6BA O10B 0.88 2.00 2.8750(17) 170.2 .
N6B H6BB O14B 0.88 1.97 2.8076(16) 158.1 2_876
N9B H9B O16 0.88 1.83 2.6967(19) 168.4 .
O13B H13B O10B 0.84 1.61 2.4476(15) 176.5 .
O16 H16 O14A 0.84 1.82 2.6582(18) 173.6 2_765

loop_
_geom_torsion_atom_site_label_1
_geom_torsion_atom_site_label_2
_geom_torsion_atom_site_label_3
_geom_torsion_atom_site_label_4
_geom_torsion
N9A C4A C5A N7A -0.08(17)
N3A C4A C5A N7A 179.99(14)
N9A C4A C5A C6A -179.68(14)
N3A C4A C5A C6A 0.4(2)
N7A C5A C6A N6A 1.6(3)
C4A C5A C6A N6A -178.89(15)
N7A C5A C6A N1A -178.17(15)
C4A C5A C6A N1A 1.3(2)
N3A C2A N1A C6A 2.0(2)
N6A C6A N1A C2A 177.76(14)
C5A C6A N1A C2A -2.5(2)
N1A C2A N3A C4A -0.1(2)
N9A C4A N3A C2A 179.03(15)
C5A C4A N3A C2A -1.1(2)
N9A C8A N7A C5A 0.16(18)
C4A C5A N7A C8A -0.04(18)
C6A C5A N7A C8A 179.50(16)
N3A C4A N9A C8A -179.90(15)
C5A C4A N9A C8A 0.17(16)
N7A C8A N9A C4A -0.22(19)
O11A C10A C11A C12A -178.99(16)
O10A C10A C11A C12A 1.1(3)
C10A C11A C12A C13A -0.6(3)
C11A C12A C13A O14A -178.49(17)
C11A C12A C13A O13A 0.9(3)
N3B C4B C5B N7B 179.59(14)
N9B C4B C5B N7B -0.71(17)
N3B C4B C5B C6B -0.9(2)
N9B C4B C5B C6B 178.75(13)
C4B C5B C6B N6B -176.38(15)
N7B C5B C6B N6B 2.9(3)
C4B C5B C6B N1B 2.6(2)
N7B C5B C6B N1B -178.04(15)
N3B C2B N1B C6B 0.9(2)
N6B C6B N1B C2B 176.35(14)
C5B C6B N1B C2B -2.7(2)
N1B C2B N3B C4B 1.0(2)
N9B C4B N3B C2B 179.40(15)
C5B C4B N3B C2B -1.0(2)
N9B C8B N7B C5B -0.17(18)
C4B C5B N7B C8B 0.54(17)
C6B C5B N7B C8B -178.82(16)
N3B C4B N9B C8B -179.72(15)
C5B C4B N9B C8B 0.58(16)
N7B C8B N9B C4B -0.26(18)
O11B C10B C11B C12B -177.99(17)
O10B C10B C11B C12B 2.3(3)
C10B C11B C12B C13B 1.5(3)
C11B C12B C13B O14B 178.49(17)
C11B C12B C13B O13B -1.1(3)
